data_2209511
loop_
_publ_author_name
'Choudhury, Somnath Ray'
'Dutta, Amitava'
'Mukhopadhyay, Subrata'
'Lu, Li-Ping'
'Zhu, Miao-Li'

_publ_section_title
;
 <i>cis</i>-(2,2'-Bipyridyl)dichloromanganese(II)--thiourea (1/1)
;
_journal_coeditor_code HB2072
_journal_issue 7
_journal_name_full 'Acta Crystallographica Section E'
_journal_page_first m1489
_journal_page_last m1491
_journal_paper_doi 10.1107/S1600536806020332
_journal_volume 62
_journal_year 2006
_chemical_formula_iupac '[Mn Cl2 (C10 H8 N2)2] , C H4 N2 S'
_chemical_formula_moiety 'C20 H16 Cl2 Mn N4 , C H4 N2 S'
_chemical_formula_sum 'C21 H20 Cl2 Mn N6 S'
_chemical_formula_weight 514.33
_chemical_name_systematic
;
cis-(2,2'-Bipyridyl)dichloromanganese(II)--thiourea (1/1)
;
_space_group_IT_number 14
_symmetry_cell_setting monoclinic
_symmetry_space_group_name_Hall '-P 2ybc'
_symmetry_space_group_name_H-M 'P 1 21/c 1'
_atom_sites_solution_hydrogens geom
_atom_sites_solution_primary direct
_atom_sites_solution_secondary difmap
_audit_creation_method SHELXL97
_cell_angle_alpha 90.00
_cell_angle_beta 115.459(6)
_cell_angle_gamma 90.00
_cell_formula_units_Z 4
_cell_length_a 7.3555(13)
_cell_length_b 23.433(4)
_cell_length_c 14.5730(18)
_cell_measurement_reflns_used 3007
_cell_measurement_temperature 298(2)
_cell_measurement_theta_max 27.03
_cell_measurement_theta_min 2.32
_cell_volume 2267.9(6)
_computing_cell_refinement 'SAINT (Bruker, 2000)'
_computing_data_collection 'SMART (Bruker, 2000)'
_computing_data_reduction SAINT
_computing_molecular_graphics 'SHELXTL/PC (Sheldrick, 1999)'
_computing_publication_material SHELXTL/PC
_computing_structure_refinement 'SHELXL97 (Sheldrick, 1997)'
_computing_structure_solution 'SHELXS97 (Sheldrick, 1997)'
_diffrn_ambient_temperature 298(2)
_diffrn_measured_fraction_theta_full 0.997
_diffrn_measured_fraction_theta_max 0.997
_diffrn_measurement_device_type 'Bruker SMART 1K CCD area-detector'
_diffrn_measurement_method \w
_diffrn_radiation_monochromator graphite
_diffrn_radiation_source 'fine-focus sealed tube'
_diffrn_radiation_type MoK\a
_diffrn_radiation_wavelength 0.71073
_diffrn_reflns_av_R_equivalents 0.0358
_diffrn_reflns_av_sigmaI/netI 0.0483
_diffrn_reflns_limit_h_max 6
_diffrn_reflns_limit_h_min -8
_diffrn_reflns_limit_k_max 26
_diffrn_reflns_limit_k_min -27
_diffrn_reflns_limit_l_max 17
_diffrn_reflns_limit_l_min -16
_diffrn_reflns_number 10930
_diffrn_reflns_theta_full 25.00
_diffrn_reflns_theta_max 25.00
_diffrn_reflns_theta_min 1.74
_diffrn_standards_number 0
_exptl_absorpt_coefficient_mu 0.931
_exptl_absorpt_correction_T_max 0.836
_exptl_absorpt_correction_T_min 0.707
_exptl_absorpt_correction_type multi-scan
_exptl_absorpt_process_details '(SADABS; Sheldrick, 2000)'
_exptl_crystal_colour yellow
_exptl_crystal_density_diffrn 1.506
_exptl_crystal_density_method 'not measured'
_exptl_crystal_description block
_exptl_crystal_F_000 1052
_exptl_crystal_size_max 0.40
_exptl_crystal_size_mid 0.30
_exptl_crystal_size_min 0.20
_refine_diff_density_max 0.611
_refine_diff_density_min -0.516
_refine_ls_extinction_method none
_refine_ls_goodness_of_fit_ref 1.306
_refine_ls_hydrogen_treatment constr
_refine_ls_matrix_type full
_refine_ls_number_parameters 280
_refine_ls_number_reflns 3987
_refine_ls_number_restraints 0
_refine_ls_restrained_S_all 1.306
_refine_ls_R_factor_all 0.0970
_refine_ls_R_factor_gt 0.0858
_refine_ls_shift/su_max 0.000
_refine_ls_shift/su_mean 0.000
_refine_ls_structure_factor_coef Fsqd
_refine_ls_weighting_details 'calc w = 1/[\s^2^(Fo^2^)+(0.0478P)^2^+6.0756P] where P=(Fo^2^+2Fc^2^)/3'
_refine_ls_weighting_scheme calc
_refine_ls_wR_factor_gt 0.1782
_refine_ls_wR_factor_ref 0.1828
_reflns_number_gt 3532
_reflns_number_total 3987
_reflns_threshold_expression I>2\s(I)
_cod_data_source_file hb2072.cif
_cod_data_source_block I
_cod_depositor_comments
;
The following automatic conversions were performed:
'_symmetry_cell_setting' value 'Monoclinic' changed to 'monoclinic'
according to '/home/saulius/struct/CIF-dictionaries/cif_core.dic'
dictionary named 'cif_core.dic' version 2.4.1 from 2010-06-29.

Automatic conversion script
Id: cif_fix_enum 1527 2010-12-29 10:47:43Z saulius 

The following automatic conversions were performed:

'_symmetry_cell_setting' value 'Monoclinic' changed to 'monoclinic'
according to /home/saulius/struct/CIF-dictionaries/cif_core.dic
dictionary named 'cif_core.dic' version 2.4.1 from 2010-06-29.

Automatic conversion script
Id: cif_fix_values 1715 2011-07-08 13:25:40Z adriana 
;
_cod_original_sg_symbol_H-M 'P 21/c'
_cod_original_formula_sum 'C21 H20 Cl2 Mn1 N6 S'
_cod_database_code 2209511
_cod_database_fobs_code 2209511

loop_
_symmetry_equiv_pos_as_xyz
'x, y, z'
'-x, y+1/2, -z+1/2'
'-x, -y, -z'
'x, -y-1/2, z-1/2'

loop_
_atom_site_type_symbol
_atom_site_label
_atom_site_fract_x
_atom_site_fract_y
_atom_site_fract_z
_atom_site_U_iso_or_equiv
_atom_site_adp_type
_atom_site_calc_flag
_atom_site_refinement_flags
_atom_site_occupancy
Mn Mn1 0.76443(13) 0.67677(4) 0.59392(7) 0.0352(3) Uani d . 1
Cl Cl1 1.0353(2) 0.60570(7) 0.68035(12) 0.0462(4) Uani d . 1
Cl Cl2 0.6909(3) 0.69425(8) 0.74032(13) 0.0519(5) Uani d . 1
N N1 0.9715(7) 0.7530(2) 0.6184(3) 0.0353(11) Uani d . 1
N N2 0.5732(7) 0.7535(2) 0.5093(4) 0.0404(12) Uani d . 1
N N3 0.7619(7) 0.6520(2) 0.4402(4) 0.0398(12) Uani d . 1
N N4 0.5084(7) 0.6138(2) 0.5114(4) 0.0402(12) Uani d . 1
C C1 1.1730(9) 0.7502(3) 0.6686(5) 0.0445(15) Uani d . 1
H H1 1.2323 0.7151 0.6940 0.053 Uiso calc R 1
C C2 1.2954(10) 0.7972(3) 0.6840(5) 0.0519(18) Uani d . 1
H H2 1.4343 0.7940 0.7202 0.062 Uiso calc R 1
C C3 1.2081(10) 0.8490(3) 0.6447(5) 0.0528(18) Uani d . 1
H H3 1.2870 0.8814 0.6537 0.063 Uiso calc R 1
C C4 1.0012(10) 0.8519(3) 0.5916(5) 0.0452(16) Uani d . 1
H H4 0.9398 0.8864 0.5637 0.054 Uiso calc R 1
C C5 0.8849(9) 0.8036(2) 0.5799(4) 0.0346(13) Uani d . 1
C C6 0.6631(9) 0.8045(3) 0.5251(4) 0.0354(14) Uani d . 1
C C7 0.5532(10) 0.8537(3) 0.4912(5) 0.0537(18) Uani d . 1
H H7 0.6176 0.8889 0.5046 0.064 Uiso calc R 1
C C8 0.3473(11) 0.8507(3) 0.4375(5) 0.059(2) Uani d . 1
H H8 0.2719 0.8838 0.4142 0.071 Uiso calc R 1
C C9 0.2548(10) 0.7989(3) 0.4184(5) 0.0572(19) Uani d . 1
H H9 0.1163 0.7957 0.3803 0.069 Uiso calc R 1
C C10 0.3719(10) 0.7520(3) 0.4571(5) 0.0521(17) Uani d . 1
H H10 0.3086 0.7166 0.4468 0.062 Uiso calc R 1
C C11 0.8818(10) 0.6747(3) 0.4033(5) 0.0503(17) Uani d . 1
H H11 0.9563 0.7067 0.4358 0.060 Uiso calc R 1
C C12 0.9033(11) 0.6542(3) 0.3205(5) 0.0567(19) Uani d . 1
H H12 0.9861 0.6724 0.2961 0.068 Uiso calc R 1
C C13 0.7977(11) 0.6057(3) 0.2750(5) 0.0560(19) Uani d . 1
H H13 0.8114 0.5896 0.2200 0.067 Uiso calc R 1
C C14 0.6724(10) 0.5814(3) 0.3112(5) 0.0521(17) Uani d . 1
H H14 0.6005 0.5485 0.2813 0.063 Uiso calc R 1
C C15 0.6537(9) 0.6064(3) 0.3930(4) 0.0368(14) Uani d . 1
C C16 0.5072(9) 0.5861(3) 0.4312(4) 0.0385(14) Uani d . 1
C C17 0.3666(10) 0.5426(3) 0.3841(5) 0.0479(17) Uani d . 1
H H17 0.3669 0.5237 0.3280 0.057 Uiso calc R 1
C C18 0.2314(10) 0.5279(3) 0.4195(6) 0.0561(19) Uani d . 1
H H18 0.1402 0.4985 0.3890 0.067 Uiso calc R 1
C C19 0.2297(10) 0.5565(3) 0.5007(6) 0.0534(18) Uani d . 1
H H19 0.1364 0.5475 0.5258 0.064 Uiso calc R 1
C C20 0.3700(9) 0.5993(3) 0.5447(5) 0.0452(16) Uani d . 1
H H20 0.3687 0.6190 0.5999 0.054 Uiso calc R 1
S S1 0.6689(4) 0.49425(10) 0.93313(18) 0.0779(7) Uani d . 1
N N5 0.5624(12) 0.5722(3) 0.7911(5) 0.086(2) Uani d . 1
H H5A 0.5851 0.5970 0.7539 0.103 Uiso d R 1
H H5B 0.4420 0.5672 0.7852 0.103 Uiso d R 1
N N6 0.8892(12) 0.5507(4) 0.8633(5) 0.100(3) Uani d . 1
H H6A 0.9083 0.5757 0.8253 0.120 Uiso d R 1
H H6B 0.9892 0.5313 0.9059 0.120 Uiso d R 1
C C21 0.7104(12) 0.5421(3) 0.8565(6) 0.061(2) Uani d . 1

loop_
_atom_site_aniso_label
_atom_site_aniso_U_11
_atom_site_aniso_U_22
_atom_site_aniso_U_33
_atom_site_aniso_U_12
_atom_site_aniso_U_13
_atom_site_aniso_U_23
Mn1 0.0301(5) 0.0307(5) 0.0389(5) -0.0044(4) 0.0093(4) -0.0037(4)
Cl1 0.0445(9) 0.0393(9) 0.0464(9) 0.0018(7) 0.0116(7) 0.0007(7)
Cl2 0.0494(10) 0.0568(11) 0.0511(10) -0.0015(8) 0.0231(8) -0.0126(8)
N1 0.033(3) 0.034(3) 0.035(3) -0.003(2) 0.010(2) -0.002(2)
N2 0.033(3) 0.038(3) 0.043(3) -0.001(2) 0.008(2) -0.005(2)
N3 0.035(3) 0.040(3) 0.039(3) -0.002(2) 0.011(2) -0.001(2)
N4 0.036(3) 0.037(3) 0.042(3) -0.002(2) 0.011(2) -0.002(2)
C1 0.038(4) 0.038(4) 0.049(4) -0.002(3) 0.012(3) -0.004(3)
C2 0.035(4) 0.055(5) 0.058(4) -0.009(3) 0.012(3) -0.009(4)
C3 0.051(4) 0.043(4) 0.063(5) -0.017(3) 0.023(4) -0.008(3)
C4 0.050(4) 0.032(4) 0.053(4) -0.008(3) 0.021(3) 0.000(3)
C5 0.037(3) 0.033(3) 0.037(3) -0.002(3) 0.019(3) -0.002(3)
C6 0.037(3) 0.036(3) 0.028(3) 0.002(3) 0.009(3) 0.002(3)
C7 0.052(4) 0.041(4) 0.056(4) 0.008(3) 0.012(3) 0.010(3)
C8 0.055(5) 0.051(5) 0.058(4) 0.020(4) 0.012(4) 0.014(4)
C9 0.035(4) 0.067(5) 0.053(4) 0.011(3) 0.003(3) 0.002(4)
C10 0.038(4) 0.049(4) 0.057(4) -0.001(3) 0.009(3) 0.002(3)
C11 0.047(4) 0.053(4) 0.045(4) -0.008(3) 0.014(3) 0.003(3)
C12 0.056(4) 0.077(5) 0.036(4) 0.005(4) 0.018(3) 0.007(4)
C13 0.056(4) 0.083(6) 0.028(3) 0.008(4) 0.017(3) -0.001(3)
C14 0.053(4) 0.049(4) 0.048(4) 0.004(3) 0.016(3) -0.006(3)
C15 0.032(3) 0.040(4) 0.032(3) 0.005(3) 0.007(3) 0.008(3)
C16 0.037(3) 0.031(3) 0.037(3) 0.001(3) 0.005(3) 0.001(3)
C17 0.050(4) 0.036(4) 0.047(4) -0.005(3) 0.011(3) -0.015(3)
C18 0.046(4) 0.039(4) 0.074(5) -0.018(3) 0.017(4) -0.008(4)
C19 0.040(4) 0.049(4) 0.070(5) -0.004(3) 0.022(3) 0.005(4)
C20 0.044(4) 0.046(4) 0.045(4) -0.002(3) 0.019(3) -0.005(3)
S1 0.0876(16) 0.0652(15) 0.0836(15) -0.0056(12) 0.0394(13) 0.0110(12)
N5 0.085(5) 0.087(6) 0.065(4) -0.007(4) 0.013(4) 0.015(4)
N6 0.095(6) 0.118(7) 0.068(5) -0.028(5) 0.016(4) 0.033(5)
C21 0.062(5) 0.053(5) 0.058(5) -0.010(4) 0.016(4) -0.003(4)

loop_
_atom_type_symbol
_atom_type_description
_atom_type_scat_dispersion_real
_atom_type_scat_dispersion_imag
_atom_type_scat_source
C C 0.0033 0.0016 'International Tables Vol C Tables 4.2.6.8 and 6.1.1.4'
H H 0.0000 0.0000 'International Tables Vol C Tables 4.2.6.8 and 6.1.1.4'
N N 0.0061 0.0033 'International Tables Vol C Tables 4.2.6.8 and 6.1.1.4'
Cl Cl 0.1484 0.1585 'International Tables Vol C Tables 4.2.6.8 and 6.1.1.4'
Mn Mn 0.3368 0.7283 'International Tables Vol C Tables 4.2.6.8 and 6.1.1.4'
S S 0.1246 0.1234 'International Tables Vol C Tables 4.2.6.8 and 6.1.1.4'

loop_
_geom_angle_atom_site_label_1
_geom_angle_atom_site_label_2
_geom_angle_atom_site_label_3
_geom_angle
_geom_angle_publ_flag
N1 Mn1 N4 159.13(17) n
N1 Mn1 N2 71.47(17) n
N4 Mn1 N2 92.69(18) n
N1 Mn1 N3 94.33(17) n
N4 Mn1 N3 70.45(18) n
N2 Mn1 N3 85.89(18) n
N1 Mn1 Cl2 96.65(13) n
N4 Mn1 Cl2 97.23(14) n
N2 Mn1 Cl2 91.32(14) n
N3 Mn1 Cl2 167.18(13) n
N1 Mn1 Cl1 96.32(13) n
N4 Mn1 Cl1 97.71(13) n
N2 Mn1 Cl1 166.59(14) n
N3 Mn1 Cl1 89.62(13) n
Cl2 Mn1 Cl1 95.72(6) n
C1 N1 C5 118.9(5) ?
C1 N1 Mn1 123.6(4) ?
C5 N1 Mn1 117.4(4) ?
C6 N2 C10 117.7(5) ?
C6 N2 Mn1 117.8(4) ?
C10 N2 Mn1 123.8(4) ?
C11 N3 C15 117.7(6) ?
C11 N3 Mn1 124.3(4) ?
C15 N3 Mn1 117.2(4) ?
C16 N4 C20 118.1(5) ?
C16 N4 Mn1 118.0(4) ?
C20 N4 Mn1 123.6(4) ?
N1 C1 C2 122.6(6) ?
N1 C1 H1 118.7 ?
C2 C1 H1 118.7 ?
C1 C2 C3 118.8(6) ?
C1 C2 H2 120.6 ?
C3 C2 H2 120.6 ?
C2 C3 C4 118.7(6) ?
C2 C3 H3 120.7 ?
C4 C3 H3 120.7 ?
C3 C4 C5 120.2(6) ?
C3 C4 H4 119.9 ?
C5 C4 H4 119.9 ?
N1 C5 C4 120.8(5) ?
N1 C5 C6 116.8(5) ?
C4 C5 C6 122.4(6) ?
N2 C6 C7 121.2(6) ?
N2 C6 C5 115.5(5) ?
C7 C6 C5 123.3(6) ?
C6 C7 C8 119.7(7) ?
C6 C7 H7 120.1 ?
C8 C7 H7 120.1 ?
C9 C8 C7 119.6(7) ?
C9 C8 H8 120.2 ?
C7 C8 H8 120.2 ?
C8 C9 C10 117.6(6) ?
C8 C9 H9 121.2 ?
C10 C9 H9 121.2 ?
N2 C10 C9 124.1(7) ?
N2 C10 H10 117.9 ?
C9 C10 H10 117.9 ?
N3 C11 C12 124.5(7) ?
N3 C11 H11 117.8 ?
C12 C11 H11 117.8 ?
C11 C12 C13 117.3(7) ?
C11 C12 H12 121.3 ?
C13 C12 H12 121.3 ?
C14 C13 C12 119.6(7) ?
C14 C13 H13 120.2 ?
C12 C13 H13 120.2 ?
C13 C14 C15 119.2(7) ?
C13 C14 H14 120.4 ?
C15 C14 H14 120.4 ?
N3 C15 C14 121.6(6) ?
N3 C15 C16 115.5(5) ?
C14 C15 C16 122.8(6) ?
N4 C16 C17 120.6(6) ?
N4 C16 C15 116.0(5) ?
C17 C16 C15 123.3(6) ?
C18 C17 C16 120.5(6) ?
C18 C17 H17 119.8 ?
C16 C17 H17 119.8 ?
C17 C18 C19 119.4(6) ?
C17 C18 H18 120.3 ?
C19 C18 H18 120.3 ?
C18 C19 C20 118.4(6) ?
C18 C19 H19 120.8 ?
C20 C19 H19 120.8 ?
N4 C20 C19 123.0(6) ?
N4 C20 H20 118.5 ?
C19 C20 H20 118.5 ?
C21 N5 H5A 120.0 ?
C21 N5 H5B 120.0 ?
H5A N5 H5B 120.0 ?
C21 N6 H6A 120.0 ?
C21 N6 H6B 120.0 ?
H6A N6 H6B 120.0 ?
N6 C21 N5 118.3(8) ?
N6 C21 S1 121.1(7) ?
N5 C21 S1 120.5(7) ?

loop_
_geom_bond_atom_site_label_1
_geom_bond_atom_site_label_2
_geom_bond_distance
_geom_bond_publ_flag
Mn1 N1 2.275(5) y
Mn1 N4 2.285(5) y
Mn1 N2 2.289(5) y
Mn1 N3 2.306(5) y
Mn1 Cl2 2.450(2) y
Mn1 Cl1 2.484(2) y
N1 C1 1.343(7) ?
N1 C5 1.349(7) ?
N2 C6 1.337(8) ?
N2 C10 1.343(8) ?
N3 C11 1.327(8) ?
N3 C15 1.333(8) ?
N4 C16 1.334(8) ?
N4 C20 1.346(8) ?
C1 C2 1.378(9) ?
C1 H1 0.9300 ?
C2 C3 1.379(10) ?
C2 H2 0.9300 ?
C3 C4 1.381(9) ?
C3 H3 0.9300 ?
C4 C5 1.384(8) ?
C4 H4 0.9300 ?
C5 C6 1.477(8) ?
C6 C7 1.373(9) ?
C7 C8 1.375(10) ?
C7 H7 0.9300 ?
C8 C9 1.360(10) ?
C8 H8 0.9300 ?
C9 C10 1.361(9) ?
C9 H9 0.9300 ?
C10 H10 0.9300 ?
C11 C12 1.369(10) ?
C11 H11 0.9300 ?
C12 C13 1.375(10) ?
C12 H12 0.9300 ?
C13 C14 1.367(10) ?
C13 H13 0.9300 ?
C14 C15 1.387(9) ?
C14 H14 0.9300 ?
C15 C16 1.488(8) ?
C16 C17 1.404(8) ?
C17 C18 1.348(9) ?
C17 H17 0.9300 ?
C18 C19 1.364(10) ?
C18 H18 0.9300 ?
C19 C20 1.384(9) ?
C19 H19 0.9300 ?
C20 H20 0.9300 ?
S1 C21 1.700(8) ?
N5 C21 1.304(10) ?
N5 H5A 0.8600 ?
N5 H5B 0.8600 ?
N6 C21 1.292(10) ?
N6 H6A 0.8600 ?
N6 H6B 0.8600 ?

loop_
_geom_hbond_atom_site_label_D
_geom_hbond_atom_site_label_H
_geom_hbond_atom_site_label_A
_geom_hbond_site_symmetry_A
_geom_hbond_distance_DH
_geom_hbond_distance_HA
_geom_hbond_distance_DA
_geom_hbond_angle_DHA
_geom_hbond_publ_flag
N6 H6B S1 3_767 0.86 2.67 3.490(8) 161 y
N6 H6A Cl1 . 0.86 2.74 3.520(8) 151 y
N5 H5B Cl1 1_455 0.86 2.86 3.588(8) 144 y
N5 H5A Cl2 . 0.86 2.44 3.197(8) 147 y
C18 H18 Cl1 3_666 0.93 2.74 3.649(8) 164 y

loop_
_geom_torsion_atom_site_label_1
_geom_torsion_atom_site_label_2
_geom_torsion_atom_site_label_3
_geom_torsion_atom_site_label_4
_geom_torsion
N4 Mn1 N1 C1 -133.4(6)
N2 Mn1 N1 C1 -175.7(5)
N3 Mn1 N1 C1 -91.5(5)
Cl2 Mn1 N1 C1 95.2(5)
Cl1 Mn1 N1 C1 -1.4(5)
N4 Mn1 N1 C5 46.6(7)
N2 Mn1 N1 C5 4.4(4)
N3 Mn1 N1 C5 88.5(4)
Cl2 Mn1 N1 C5 -84.8(4)
Cl1 Mn1 N1 C5 178.6(4)
N1 Mn1 N2 C6 -8.6(4)
N4 Mn1 N2 C6 -174.8(4)
N3 Mn1 N2 C6 -104.6(4)
Cl2 Mn1 N2 C6 87.9(4)
Cl1 Mn1 N2 C6 -33.9(9)
N1 Mn1 N2 C10 -178.4(6)
N4 Mn1 N2 C10 15.4(5)
N3 Mn1 N2 C10 85.6(5)
Cl2 Mn1 N2 C10 -81.9(5)
Cl1 Mn1 N2 C10 156.3(5)
N1 Mn1 N3 C11 9.8(5)
N4 Mn1 N3 C11 175.1(6)
N2 Mn1 N3 C11 80.8(5)
Cl2 Mn1 N3 C11 158.6(5)
Cl1 Mn1 N3 C11 -86.5(5)
N1 Mn1 N3 C15 179.8(4)
N4 Mn1 N3 C15 -14.9(4)
N2 Mn1 N3 C15 -109.2(4)
Cl2 Mn1 N3 C15 -31.4(9)
Cl1 Mn1 N3 C15 83.4(4)
N1 Mn1 N4 C16 58.0(7)
N2 Mn1 N4 C16 97.7(4)
N3 Mn1 N4 C16 13.0(4)
Cl2 Mn1 N4 C16 -170.7(4)
Cl1 Mn1 N4 C16 -73.8(4)
N1 Mn1 N4 C20 -128.4(6)
N2 Mn1 N4 C20 -88.8(5)
N3 Mn1 N4 C20 -173.4(5)
Cl2 Mn1 N4 C20 2.9(5)
Cl1 Mn1 N4 C20 99.7(5)
C5 N1 C1 C2 1.1(9)
Mn1 N1 C1 C2 -178.9(5)
N1 C1 C2 C3 -1.2(10)
C1 C2 C3 C4 0.2(10)
C2 C3 C4 C5 0.9(10)
C1 N1 C5 C4 0.1(8)
Mn1 N1 C5 C4 -179.9(4)
C1 N1 C5 C6 179.8(5)
Mn1 N1 C5 C6 -0.2(6)
C3 C4 C5 N1 -1.1(9)
C3 C4 C5 C6 179.2(6)
C10 N2 C6 C7 1.5(9)
Mn1 N2 C6 C7 -168.9(5)
C10 N2 C6 C5 -178.1(5)
Mn1 N2 C6 C5 11.5(7)
N1 C5 C6 N2 -7.5(8)
C4 C5 C6 N2 172.3(6)
N1 C5 C6 C7 173.0(6)
C4 C5 C6 C7 -7.3(9)
N2 C6 C7 C8 -1.9(10)
C5 C6 C7 C8 177.6(6)
C6 C7 C8 C9 0.0(11)
C7 C8 C9 C10 2.2(11)
C6 N2 C10 C9 0.9(10)
Mn1 N2 C10 C9 170.7(6)
C8 C9 C10 N2 -2.7(11)
C15 N3 C11 C12 -0.6(10)
Mn1 N3 C11 C12 169.3(5)
N3 C11 C12 C13 -2.1(11)
C11 C12 C13 C14 2.2(10)
C12 C13 C14 C15 0.3(10)
C11 N3 C15 C14 3.3(9)
Mn1 N3 C15 C14 -167.4(5)
C11 N3 C15 C16 -174.2(5)
Mn1 N3 C15 C16 15.1(6)
C13 C14 C15 N3 -3.2(10)
C13 C14 C15 C16 174.2(6)
C20 N4 C16 C17 -0.8(9)
Mn1 N4 C16 C17 173.1(4)
C20 N4 C16 C15 175.9(5)
Mn1 N4 C16 C15 -10.1(7)
N3 C15 C16 N4 -3.4(8)
C14 C15 C16 N4 179.1(6)
N3 C15 C16 C17 173.2(6)
C14 C15 C16 C17 -4.3(9)
N4 C16 C17 C18 -0.4(10)
C15 C16 C17 C18 -176.8(6)
C16 C17 C18 C19 1.2(11)
C17 C18 C19 C20 -0.9(11)
C16 N4 C20 C19 1.1(9)
Mn1 N4 C20 C19 -172.5(5)
C18 C19 C20 N4 -0.3(10)

loop_
_cod_related_entry_id
_cod_related_entry_database
_cod_related_entry_code
1 ChemSpider 30654991
